data_4329441
loop_
_publ_author_name
'Skylar J. Ferrara'
'Joel T. Mague'
'James P. Donahue'

_publ_contact_author 'James P. Donahue'
_publ_contact_author_address
;
   James P. Donahue
   Department of Chemistry
   Tulane University
   Percival Stern Hall, Room 2015
   6400 Freret Street
   New Orleans, Louisiana 70118-5698
;
_publ_contact_author_email donahue@tulane.edu
_publ_section_title
;
 Synthesis and Structures of Cuprous Triptycylthiolate Complexes
;
_journal_name_full 'Inorganic Chemistry'
_journal_page_first 6567
_journal_page_last 6576
_journal_paper_doi 10.1021/ic300124n
_journal_volume 51
_journal_year 2012
_chemical_formula_sum 'C36 H49 N S'
_chemical_formula_weight 527.82
_chemical_name_systematic
; 
 [Tetra-n-butylammonium][9-triptylcylthiolate] 
;
_space_group_IT_number 14
_symmetry_cell_setting monoclinic
_symmetry_space_group_name_Hall '-P 2yn'
_symmetry_space_group_name_H-M 'P 1 21/n 1'
_atom_sites_solution_hydrogens geom
_atom_sites_solution_primary direct
_atom_sites_solution_secondary difmap
_audit_creation_method SHELXL-97
_cell_angle_alpha 90.00
_cell_angle_beta 97.575(6)
_cell_angle_gamma 90.00
_cell_formula_units_Z 4
_cell_length_a 12.116(6)
_cell_length_b 16.180(8)
_cell_length_c 16.321(8)
_cell_measurement_reflns_used 9925
_cell_measurement_temperature 100(2)
_cell_measurement_theta_max 28.3855
_cell_measurement_theta_min 2.3415
_cell_volume 3172(3)
_computing_cell_refinement 'Bruker SAINT (Bruker-AXS 2009)'
_computing_data_collection 'Bruker APEX2 (Bruker-AXS, 2010)'
_computing_data_reduction 'Bruker SAINT (Bruker-AXS 2009)'
_computing_molecular_graphics 'Bruker SHELXTL(Bruker-AXS 2008)'
_computing_publication_material 'Bruker SHELXTL(Bruker-AXS 2008)'
_computing_structure_refinement 'SHELXL (Sheldrick, 2008)'
_computing_structure_solution 'SHELXS (Sheldrick, 2008)'
_diffrn_ambient_temperature 100(2)
_diffrn_measured_fraction_theta_full 1.000
_diffrn_measured_fraction_theta_max 1.000
_diffrn_measurement_device_type 'Bruker Smart APEX CCD'
_diffrn_measurement_method '\f and \w scans'
_diffrn_radiation_monochromator graphite
_diffrn_radiation_source 'fine-focus sealed tube'
_diffrn_radiation_type MoK\a
_diffrn_radiation_wavelength 0.71073
_diffrn_reflns_av_R_equivalents 0.0654
_diffrn_reflns_av_sigmaI/netI 0.0450
_diffrn_reflns_limit_h_max 16
_diffrn_reflns_limit_h_min -15
_diffrn_reflns_limit_k_max 21
_diffrn_reflns_limit_k_min -21
_diffrn_reflns_limit_l_max 21
_diffrn_reflns_limit_l_min -20
_diffrn_reflns_number 27351
_diffrn_reflns_theta_full 28.52
_diffrn_reflns_theta_max 28.52
_diffrn_reflns_theta_min 1.78
_exptl_absorpt_coefficient_mu 0.126
_exptl_absorpt_correction_T_max 0.9790
_exptl_absorpt_correction_T_min 0.9515
_exptl_absorpt_correction_type multi-scan
_exptl_absorpt_process_details 'SADABS (Sheldrick, 2008a)'
_exptl_crystal_colour orange
_exptl_crystal_density_diffrn 1.105
_exptl_crystal_description prism
_exptl_crystal_F_000 1152
_exptl_crystal_size_max 0.40
_exptl_crystal_size_mid 0.22
_exptl_crystal_size_min 0.17
_refine_diff_density_max 0.317
_refine_diff_density_min -0.280
_refine_diff_density_rms 0.052
_refine_ls_extinction_method none
_refine_ls_goodness_of_fit_ref 1.028
_refine_ls_hydrogen_treatment constr
_refine_ls_matrix_type full
_refine_ls_number_parameters 347
_refine_ls_number_reflns 7516
_refine_ls_number_restraints 0
_refine_ls_restrained_S_all 1.028
_refine_ls_R_factor_all 0.0505
_refine_ls_R_factor_gt 0.0402
_refine_ls_shift/su_max 0.001
_refine_ls_shift/su_mean 0.000
_refine_ls_structure_factor_coef Fsqd
_refine_ls_weighting_details 'calc w=1/[\s^2^(Fo^2^)+(0.0576P)^2^+0.4298P] where P=(Fo^2^+2Fc^2^)/3'
_refine_ls_weighting_scheme calc
_refine_ls_wR_factor_gt 0.1030
_refine_ls_wR_factor_ref 0.1105
_reflns_number_gt 6153
_reflns_number_total 7516
_reflns_threshold_expression >2\s(I)
_cod_data_source_file ic300124n_si_003_07.cif
_cod_data_source_block jpd434_0m
_cod_database_code 4329441

loop_
_symmetry_equiv_pos_as_xyz
'x, y, z'
'-x+1/2, y+1/2, -z+1/2'
'-x, -y, -z'
'x-1/2, -y-1/2, z-1/2'

loop_
_atom_site_label
_atom_site_type_symbol
_atom_site_fract_x
_atom_site_fract_y
_atom_site_fract_z
_atom_site_U_iso_or_equiv
_atom_site_adp_type
_atom_site_occupancy
_atom_site_symmetry_multiplicity
_atom_site_calc_flag
_atom_site_refinement_flags
S1 S 0.12237(3) 0.873770(19) 0.149372(18) 0.02238(9) Uani 1 1 d .
N1 N 0.17948(8) 0.14520(6) 0.06710(6) 0.0172(2) Uani 1 1 d .
C1 C 0.06814(9) 0.87002(7) 0.24634(7) 0.0167(2) Uani 1 1 d .
C2 C 0.02401(9) 0.78479(7) 0.26894(7) 0.0169(2) Uani 1 1 d .
C3 C 0.02222(10) 0.71487(7) 0.22019(7) 0.0203(2) Uani 1 1 d .
H3 H 0.0486 0.7168 0.1692 0.024 Uiso 1 1 calc R
C4 C -0.01975(10) 0.64118(8) 0.24832(8) 0.0249(3) Uani 1 1 d .
H4 H -0.0205 0.5938 0.2161 0.030 Uiso 1 1 calc R
C5 C -0.06023(11) 0.63803(8) 0.32368(8) 0.0260(3) Uani 1 1 d .
H5 H -0.0881 0.5887 0.3417 0.031 Uiso 1 1 calc R
C6 C -0.05935(10) 0.70856(8) 0.37245(8) 0.0236(3) Uani 1 1 d .
H6 H -0.0868 0.7067 0.4230 0.028 Uiso 1 1 calc R
C7 C -0.01736(9) 0.78150(7) 0.34506(7) 0.0185(2) Uani 1 1 d .
C8 C -0.01178(10) 0.86386(7) 0.38969(7) 0.0201(2) Uani 1 1 d .
H8 H -0.0414 0.8616 0.4427 0.024 Uiso 1 1 calc R
C9 C 0.10906(10) 0.89069(7) 0.39789(7) 0.0195(2) Uani 1 1 d .
C10 C 0.17384(11) 0.91281(7) 0.47081(8) 0.0255(3) Uani 1 1 d .
H10 H 0.1443 0.9114 0.5206 0.031 Uiso 1 1 calc R
C11 C 0.28340(11) 0.93717(8) 0.46894(8) 0.0298(3) Uani 1 1 d .
H11 H 0.3275 0.9524 0.5176 0.036 Uiso 1 1 calc R
C12 C 0.32702(11) 0.93886(8) 0.39477(9) 0.0288(3) Uani 1 1 d .
H12 H 0.4007 0.9547 0.3940 0.035 Uiso 1 1 calc R
C13 C 0.26152(10) 0.91693(7) 0.32078(8) 0.0235(3) Uani 1 1 d .
H13 H 0.2913 0.9182 0.2711 0.028 Uiso 1 1 calc R
C14 C 0.15226(10) 0.89333(7) 0.32235(7) 0.0183(2) Uani 1 1 d .
C15 C -0.03107(9) 0.92829(7) 0.25336(7) 0.0170(2) Uani 1 1 d .
C16 C -0.07360(9) 0.92450(7) 0.32889(7) 0.0187(2) Uani 1 1 d .
C17 C -0.16242(10) 0.97341(8) 0.34355(8) 0.0241(3) Uani 1 1 d .
H17 H -0.1909 0.9699 0.3936 0.029 Uiso 1 1 calc R
C18 C -0.20866(11) 1.02788(8) 0.28267(9) 0.0272(3) Uani 1 1 d .
H18 H -0.2679 1.0616 0.2922 0.033 Uiso 1 1 calc R
C19 C -0.16676(11) 1.03209(8) 0.20788(8) 0.0258(3) Uani 1 1 d .
H19 H -0.1981 1.0686 0.1673 0.031 Uiso 1 1 calc R
C20 C -0.07805(10) 0.98207(7) 0.19284(7) 0.0206(2) Uani 1 1 d .
H20 H -0.0506 0.9849 0.1423 0.025 Uiso 1 1 calc R
C21 C 0.24465(10) 0.20076(7) 0.01587(7) 0.0188(2) Uani 1 1 d .
H21A H 0.3226 0.1984 0.0389 0.023 Uiso 1 1 calc R
H21B H 0.2197 0.2572 0.0215 0.023 Uiso 1 1 calc R
C22 C 0.23536(10) 0.18033(7) -0.07570(7) 0.0216(2) Uani 1 1 d .
H22A H 0.1575 0.1777 -0.0990 0.026 Uiso 1 1 calc R
H22B H 0.2687 0.1268 -0.0830 0.026 Uiso 1 1 calc R
C23 C 0.29446(11) 0.24633(8) -0.12056(7) 0.0241(3) Uani 1 1 d .
H23A H 0.2544 0.2981 -0.1194 0.029 Uiso 1 1 calc R
H23B H 0.3688 0.2546 -0.0916 0.029 Uiso 1 1 calc R
C24 C 0.30263(12) 0.22328(9) -0.20972(8) 0.0298(3) Uani 1 1 d .
H24A H 0.3446 0.1731 -0.2112 0.045 Uiso 1 1 calc R
H24B H 0.3392 0.2669 -0.2356 0.045 Uiso 1 1 calc R
H24C H 0.2292 0.2153 -0.2388 0.045 Uiso 1 1 calc R
C25 C 0.20352(10) 0.05464(7) 0.05262(7) 0.0193(2) Uani 1 1 d .
H25A H 0.1550 0.0214 0.0821 0.023 Uiso 1 1 calc R
H25B H 0.1848 0.0429 -0.0058 0.023 Uiso 1 1 calc R
C26 C 0.32264(10) 0.02785(7) 0.07923(7) 0.0217(2) Uani 1 1 d .
H26A H 0.3366 0.0256 0.1391 0.026 Uiso 1 1 calc R
H26B H 0.3730 0.0682 0.0605 0.026 Uiso 1 1 calc R
C27 C 0.34498(10) -0.05663(8) 0.04377(8) 0.0242(3) Uani 1 1 d .
H27A H 0.2859 -0.0944 0.0536 0.029 Uiso 1 1 calc R
H27B H 0.3447 -0.0519 -0.0155 0.029 Uiso 1 1 calc R
C28 C 0.45616(12) -0.09144(9) 0.08247(9) 0.0364(3) Uani 1 1 d .
H28A H 0.5148 -0.0543 0.0726 0.055 Uiso 1 1 calc R
H28B H 0.4681 -0.1443 0.0584 0.055 Uiso 1 1 calc R
H28C H 0.4559 -0.0977 0.1409 0.055 Uiso 1 1 calc R
C29 C 0.21419(10) 0.16859(7) 0.15720(7) 0.0189(2) Uani 1 1 d .
H29A H 0.2912 0.1524 0.1726 0.023 Uiso 1 1 calc R
H29B H 0.2105 0.2282 0.1621 0.023 Uiso 1 1 calc R
C30 C 0.14490(10) 0.13037(8) 0.21834(7) 0.0216(2) Uani 1 1 d .
H30A H 0.1458 0.0707 0.2131 0.026 Uiso 1 1 calc R
H30B H 0.0684 0.1489 0.2060 0.026 Uiso 1 1 calc R
C31 C 0.19065(11) 0.15484(9) 0.30660(8) 0.0273(3) Uani 1 1 d .
H31A H 0.2615 0.1274 0.3224 0.033 Uiso 1 1 calc R
H31B H 0.2035 0.2140 0.3090 0.033 Uiso 1 1 calc R
C32 C 0.11054(13) 0.13156(9) 0.36734(8) 0.0329(3) Uani 1 1 d .
H32A H 0.0407 0.1593 0.3523 0.049 Uiso 1 1 calc R
H32B H 0.1416 0.1479 0.4221 0.049 Uiso 1 1 calc R
H32C H 0.0988 0.0729 0.3659 0.049 Uiso 1 1 calc R
C33 C 0.05512(9) 0.15662(7) 0.04281(7) 0.0202(2) Uani 1 1 d .
H33A H 0.0364 0.1403 -0.0145 0.024 Uiso 1 1 calc R
H33B H 0.0164 0.1195 0.0759 0.024 Uiso 1 1 calc R
C34 C 0.01200(10) 0.24352(8) 0.05274(8) 0.0244(3) Uani 1 1 d .
H34A H 0.0315 0.2781 0.0083 0.029 Uiso 1 1 calc R
H34B H 0.0468 0.2666 0.1047 0.029 Uiso 1 1 calc R
C35 C -0.11376(10) 0.24317(8) 0.05135(8) 0.0282(3) Uani 1 1 d .
H35A H -0.1481 0.2200 -0.0007 0.034 Uiso 1 1 calc R
H35B H -0.1329 0.2080 0.0955 0.034 Uiso 1 1 calc R
C36 C -0.15995(12) 0.32897(10) 0.06158(10) 0.0395(4) Uani 1 1 d .
H36A H -0.1238 0.3531 0.1118 0.059 Uiso 1 1 calc R
H36B H -0.2386 0.3255 0.0639 0.059 Uiso 1 1 calc R
H36C H -0.1468 0.3627 0.0155 0.059 Uiso 1 1 calc R

loop_
_atom_site_aniso_label
_atom_site_aniso_U_11
_atom_site_aniso_U_22
_atom_site_aniso_U_33
_atom_site_aniso_U_23
_atom_site_aniso_U_13
_atom_site_aniso_U_12
S1 0.02708(17) 0.02391(16) 0.01735(15) 0.00128(11) 0.00737(12) 0.00026(12)
N1 0.0183(5) 0.0164(5) 0.0165(5) 0.0000(4) 0.0012(4) -0.0024(4)
C1 0.0182(5) 0.0157(5) 0.0158(5) 0.0005(4) 0.0014(4) 0.0000(4)
C2 0.0160(5) 0.0160(5) 0.0178(5) 0.0014(4) -0.0012(4) 0.0000(4)
C3 0.0175(5) 0.0198(6) 0.0225(6) -0.0016(4) -0.0014(4) 0.0012(4)
C4 0.0217(6) 0.0175(6) 0.0336(7) -0.0034(5) -0.0038(5) -0.0007(5)
C5 0.0218(6) 0.0191(6) 0.0352(7) 0.0064(5) -0.0032(5) -0.0043(5)
C6 0.0215(6) 0.0254(6) 0.0233(6) 0.0064(5) 0.0008(5) -0.0031(5)
C7 0.0175(5) 0.0192(6) 0.0180(5) 0.0016(4) -0.0007(4) 0.0000(4)
C8 0.0252(6) 0.0205(6) 0.0150(5) 0.0000(4) 0.0037(5) -0.0011(5)
C9 0.0238(6) 0.0144(5) 0.0193(6) 0.0006(4) -0.0009(5) 0.0009(4)
C10 0.0361(7) 0.0181(6) 0.0204(6) -0.0009(5) -0.0031(5) 0.0005(5)
C11 0.0339(7) 0.0215(6) 0.0298(7) -0.0034(5) -0.0122(6) -0.0003(5)
C12 0.0219(6) 0.0210(6) 0.0408(8) -0.0008(5) -0.0059(5) -0.0026(5)
C13 0.0228(6) 0.0182(6) 0.0290(6) 0.0014(5) 0.0015(5) 0.0000(5)
C14 0.0214(6) 0.0128(5) 0.0197(6) 0.0001(4) -0.0005(4) 0.0011(4)
C15 0.0177(5) 0.0145(5) 0.0182(5) -0.0021(4) 0.0001(4) -0.0013(4)
C16 0.0190(5) 0.0170(5) 0.0197(6) -0.0020(4) 0.0012(4) -0.0020(4)
C17 0.0232(6) 0.0226(6) 0.0273(6) -0.0065(5) 0.0063(5) -0.0025(5)
C18 0.0213(6) 0.0209(6) 0.0387(7) -0.0055(5) 0.0014(5) 0.0037(5)
C19 0.0241(6) 0.0184(6) 0.0325(7) 0.0019(5) -0.0055(5) 0.0015(5)
C20 0.0225(6) 0.0174(6) 0.0210(6) 0.0012(4) -0.0008(5) -0.0026(4)
C21 0.0198(6) 0.0175(6) 0.0192(6) 0.0018(4) 0.0024(4) -0.0038(4)
C22 0.0240(6) 0.0209(6) 0.0196(6) 0.0005(4) 0.0019(5) -0.0027(5)
C23 0.0280(6) 0.0243(6) 0.0202(6) 0.0030(5) 0.0034(5) -0.0029(5)
C24 0.0319(7) 0.0369(8) 0.0205(6) 0.0026(5) 0.0035(5) -0.0043(6)
C25 0.0231(6) 0.0154(5) 0.0193(6) -0.0014(4) 0.0024(5) -0.0024(4)
C26 0.0235(6) 0.0199(6) 0.0214(6) -0.0012(4) 0.0022(5) 0.0005(5)
C27 0.0262(6) 0.0222(6) 0.0257(6) -0.0026(5) 0.0086(5) 0.0006(5)
C28 0.0380(8) 0.0342(8) 0.0369(8) -0.0056(6) 0.0047(6) 0.0133(6)
C29 0.0209(6) 0.0186(6) 0.0163(5) -0.0017(4) -0.0010(4) -0.0024(4)
C30 0.0230(6) 0.0223(6) 0.0194(6) -0.0013(4) 0.0027(5) -0.0031(5)
C31 0.0313(7) 0.0308(7) 0.0199(6) -0.0023(5) 0.0035(5) -0.0063(6)
C32 0.0378(8) 0.0396(8) 0.0225(6) -0.0015(6) 0.0082(6) -0.0033(6)
C33 0.0177(5) 0.0210(6) 0.0212(6) -0.0007(4) -0.0003(4) -0.0024(5)
C34 0.0231(6) 0.0213(6) 0.0278(6) 0.0001(5) -0.0008(5) 0.0012(5)
C35 0.0233(6) 0.0313(7) 0.0300(7) -0.0053(5) 0.0037(5) 0.0031(5)
C36 0.0319(8) 0.0387(9) 0.0467(9) -0.0069(7) 0.0013(7) 0.0113(6)

loop_
_atom_type_symbol
_atom_type_description
_atom_type_scat_dispersion_real
_atom_type_scat_dispersion_imag
_atom_type_scat_source
C C 0.0033 0.0016 'International Tables Vol C Tables 4.2.6.8 and 6.1.1.4'
H H 0.0000 0.0000 'International Tables Vol C Tables 4.2.6.8 and 6.1.1.4'
N N 0.0061 0.0033 'International Tables Vol C Tables 4.2.6.8 and 6.1.1.4'
S S 0.1246 0.1234 'International Tables Vol C Tables 4.2.6.8 and 6.1.1.4'

loop_
_geom_angle_atom_site_label_1
_geom_angle_atom_site_label_2
_geom_angle_atom_site_label_3
_geom_angle
C33 N1 C21 110.77(9)
C33 N1 C25 106.33(8)
C21 N1 C25 111.18(9)
C33 N1 C29 111.11(9)
C21 N1 C29 106.68(9)
C25 N1 C29 110.84(9)
C2 C1 C15 103.33(9)
C2 C1 C14 103.84(9)
C15 C1 C14 103.24(9)
C2 C1 S1 114.87(8)
C15 C1 S1 115.12(8)
C14 C1 S1 114.89(9)
C3 C2 C7 119.96(11)
C3 C2 C1 125.06(11)
C7 C2 C1 114.98(10)
C2 C3 C4 119.22(12)
C2 C3 H3 120.4
C4 C3 H3 120.4
C5 C4 C3 120.70(12)
C5 C4 H4 119.7
C3 C4 H4 119.7
C4 C5 C6 120.11(11)
C4 C5 H5 119.9
C6 C5 H5 119.9
C7 C6 C5 119.39(12)
C7 C6 H6 120.3
C5 C6 H6 120.3
C6 C7 C2 120.61(11)
C6 C7 C8 126.15(11)
C2 C7 C8 113.23(10)
C7 C8 C9 105.99(10)
C7 C8 C16 105.46(10)
C9 C8 C16 105.05(9)
C7 C8 H8 113.2
C9 C8 H8 113.2
C16 C8 H8 113.2
C10 C9 C14 120.88(12)
C10 C9 C8 125.57(11)
C14 C9 C8 113.54(10)
C9 C10 C11 119.34(12)
C9 C10 H10 120.3
C11 C10 H10 120.3
C12 C11 C10 120.09(12)
C12 C11 H11 120.0
C10 C11 H11 120.0
C11 C12 C13 120.73(13)
C11 C12 H12 119.6
C13 C12 H12 119.6
C14 C13 C12 119.31(12)
C14 C13 H13 120.3
C12 C13 H13 120.3
C13 C14 C9 119.64(11)
C13 C14 C1 125.80(11)
C9 C14 C1 114.54(11)
C20 C15 C16 119.53(11)
C20 C15 C1 125.66(11)
C16 C15 C1 114.81(10)
C17 C16 C15 120.89(11)
C17 C16 C8 125.75(11)
C15 C16 C8 113.36(10)
C16 C17 C18 119.28(12)
C16 C17 H17 120.4
C18 C17 H17 120.4
C19 C18 C17 120.11(12)
C19 C18 H18 119.9
C17 C18 H18 119.9
C18 C19 C20 120.54(11)
C18 C19 H19 119.7
C20 C19 H19 119.7
C15 C20 C19 119.65(12)
C15 C20 H20 120.2
C19 C20 H20 120.2
N1 C21 C22 115.86(9)
N1 C21 H21A 108.3
C22 C21 H21A 108.3
N1 C21 H21B 108.3
C22 C21 H21B 108.3
H21A C21 H21B 107.4
C21 C22 C23 109.93(10)
C21 C22 H22A 109.7
C23 C22 H22A 109.7
C21 C22 H22B 109.7
C23 C22 H22B 109.7
H22A C22 H22B 108.2
C24 C23 C22 112.46(11)
C24 C23 H23A 109.1
C22 C23 H23A 109.1
C24 C23 H23B 109.1
C22 C23 H23B 109.1
H23A C23 H23B 107.8
C23 C24 H24A 109.5
C23 C24 H24B 109.5
H24A C24 H24B 109.5
C23 C24 H24C 109.5
H24A C24 H24C 109.5
H24B C24 H24C 109.5
C26 C25 N1 115.25(9)
C26 C25 H25A 108.5
N1 C25 H25A 108.5
C26 C25 H25B 108.5
N1 C25 H25B 108.5
H25A C25 H25B 107.5
C25 C26 C27 111.00(10)
C25 C26 H26A 109.4
C27 C26 H26A 109.4
C25 C26 H26B 109.4
C27 C26 H26B 109.4
H26A C26 H26B 108.0
C28 C27 C26 111.54(11)
C28 C27 H27A 109.3
C26 C27 H27A 109.3
C28 C27 H27B 109.3
C26 C27 H27B 109.3
H27A C27 H27B 108.0
C27 C28 H28A 109.5
C27 C28 H28B 109.5
H28A C28 H28B 109.5
C27 C28 H28C 109.5
H28A C28 H28C 109.5
H28B C28 H28C 109.5
C30 C29 N1 115.29(10)
C30 C29 H29A 108.5
N1 C29 H29A 108.5
C30 C29 H29B 108.5
N1 C29 H29B 108.5
H29A C29 H29B 107.5
C29 C30 C31 110.56(10)
C29 C30 H30A 109.5
C31 C30 H30A 109.5
C29 C30 H30B 109.5
C31 C30 H30B 109.5
H30A C30 H30B 108.1
C32 C31 C30 111.51(11)
C32 C31 H31A 109.3
C30 C31 H31A 109.3
C32 C31 H31B 109.3
C30 C31 H31B 109.3
H31A C31 H31B 108.0
C31 C32 H32A 109.5
C31 C32 H32B 109.5
H32A C32 H32B 109.5
C31 C32 H32C 109.5
H32A C32 H32C 109.5
H32B C32 H32C 109.5
C34 C33 N1 115.42(10)
C34 C33 H33A 108.4
N1 C33 H33A 108.4
C34 C33 H33B 108.4
N1 C33 H33B 108.4
H33A C33 H33B 107.5
C33 C34 C35 110.71(10)
C33 C34 H34A 109.5
C35 C34 H34A 109.5
C33 C34 H34B 109.5
C35 C34 H34B 109.5
H34A C34 H34B 108.1
C36 C35 C34 112.27(12)
C36 C35 H35A 109.2
C34 C35 H35A 109.2
C36 C35 H35B 109.1
C34 C35 H35B 109.1
H35A C35 H35B 107.9
C35 C36 H36A 109.5
C35 C36 H36B 109.5
H36A C36 H36B 109.5
C35 C36 H36C 109.5
H36A C36 H36C 109.5
H36B C36 H36C 109.5

loop_
_geom_bond_atom_site_label_1
_geom_bond_atom_site_label_2
_geom_bond_distance
S1 C1 1.7928(14)
N1 C33 1.5179(16)
N1 C21 1.5181(15)
N1 C25 1.5184(16)
N1 C29 1.5231(15)
C1 C2 1.5413(16)
C1 C15 1.5437(17)
C1 C14 1.5450(16)
C2 C3 1.3816(17)
C2 C7 1.4006(17)
C3 C4 1.3972(18)
C3 H3 0.9300
C4 C5 1.384(2)
C4 H4 0.9300
C5 C6 1.3906(19)
C5 H5 0.9300
C6 C7 1.3826(17)
C6 H6 0.9300
C7 C8 1.5159(17)
C8 C9 1.5160(18)
C8 C16 1.5207(17)
C8 H8 0.9800
C9 C10 1.3836(17)
C9 C14 1.4020(17)
C10 C11 1.389(2)
C10 H10 0.9300
C11 C12 1.384(2)
C11 H11 0.9300
C12 C13 1.4005(19)
C12 H12 0.9300
C13 C14 1.3812(18)
C13 H13 0.9300
C15 C20 1.3815(16)
C15 C16 1.3987(17)
C16 C17 1.3818(17)
C17 C18 1.3898(19)
C17 H17 0.9300
C18 C19 1.384(2)
C18 H18 0.9300
C19 C20 1.3928(18)
C19 H19 0.9300
C20 H20 0.9300
C21 C22 1.5203(17)
C21 H21A 0.9700
C21 H21B 0.9700
C22 C23 1.5256(17)
C22 H22A 0.9700
C22 H22B 0.9700
C23 C24 1.5181(19)
C23 H23A 0.9700
C23 H23B 0.9700
C24 H24A 0.9600
C24 H24B 0.9600
C24 H24C 0.9600
C25 C26 1.5146(17)
C25 H25A 0.9700
C25 H25B 0.9700
C26 C27 1.5225(17)
C26 H26A 0.9700
C26 H26B 0.9700
C27 C28 1.5187(19)
C27 H27A 0.9700
C27 H27B 0.9700
C28 H28A 0.9600
C28 H28B 0.9600
C28 H28C 0.9600
C29 C30 1.5179(17)
C29 H29A 0.9700
C29 H29B 0.9700
C30 C31 1.5258(18)
C30 H30A 0.9700
C30 H30B 0.9700
C31 C32 1.5233(19)
C31 H31A 0.9700
C31 H31B 0.9700
C32 H32A 0.9600
C32 H32B 0.9600
C32 H32C 0.9600
C33 C34 1.5161(18)
C33 H33A 0.9700
C33 H33B 0.9700
C34 C35 1.5209(19)
C34 H34A 0.9700
C34 H34B 0.9700
C35 C36 1.514(2)
C35 H35A 0.9700
C35 H35B 0.9700
C36 H36A 0.9600
C36 H36B 0.9600
C36 H36C 0.9600
